data_4309553
loop_
_publ_author_name
'Richard D. Adams'
'Burjor Captain'
'Rolfe H. Herber'
'Mikael Johansson'
'Israel Nowik'
'Jack L. Smith'
'Mark D. Smith'

_publ_section_title
;
Addition of Palladium and Platinum Tri-tert-Butylphosphine Groups to
Re-Sn and Re-Ge Bonds
;
_journal_name_full 'Inorganic Chemistry'
_journal_page_first 6346
_journal_page_last 6358
_journal_paper_doi 10.1021/ic051077x
_journal_volume 44
_journal_year 2005
_chemical_formula_moiety 'C44 H47 Ge2 O8 P Pt Re2'
_chemical_formula_sum 'C44 H47 Ge2 O8 P Pt Re2'
_chemical_formula_weight 1447.46
_chemical_name_systematic
; 
 ? 
;
_space_group_IT_number 2
_symmetry_cell_setting triclinic
_symmetry_space_group_name_Hall '-P 1'
_symmetry_space_group_name_H-M 'P -1'
_atom_sites_solution_hydrogens geom
_atom_sites_solution_primary direct
_atom_sites_solution_secondary difmap
_audit_creation_method SHELXL-97
_cell_angle_alpha 105.0460(10)
_cell_angle_beta 109.3420(10)
_cell_angle_gamma 94.8710(10)
_cell_formula_units_Z 2
_cell_length_a 11.7436(4)
_cell_length_b 14.5720(5)
_cell_length_c 14.9178(6)
_cell_measurement_reflns_used 7545
_cell_measurement_temperature 296(2)
_cell_measurement_theta_max 28.13
_cell_measurement_theta_min 2.42
_cell_volume 2284.91(15)
_computing_cell_refinement 'SAINT+  V6.2 (Bruker, 2001)'
_computing_data_collection 'SMART V5.625 (Bruker, 2001)'
_computing_data_reduction 'SAINT+  V6.2'
_computing_molecular_graphics 'SHELXTL V6.1 (Sheldrick, 1997)'
_computing_publication_material 'SHELXTL V6.1'
_computing_structure_refinement 'SHELXL-97 (Sheldrick, 1997)'
_computing_structure_solution 'SHELXS-97 (Sheldrick, 1990)'
_diffrn_ambient_temperature 296(2)
_diffrn_measured_fraction_theta_full 0.990
_diffrn_measured_fraction_theta_max 0.990
_diffrn_measurement_device_type 'Bruker SMART APEX CCD diffractometer'
_diffrn_measurement_method 'omega scans'
_diffrn_radiation_monochromator graphite
_diffrn_radiation_source 'fine-focus sealed tube'
_diffrn_radiation_type MoK\a
_diffrn_radiation_wavelength 0.71073
_diffrn_reflns_av_R_equivalents 0.0261
_diffrn_reflns_av_sigmaI/netI 0.0400
_diffrn_reflns_limit_h_max 15
_diffrn_reflns_limit_h_min -15
_diffrn_reflns_limit_k_max 19
_diffrn_reflns_limit_k_min -19
_diffrn_reflns_limit_l_max 19
_diffrn_reflns_limit_l_min -19
_diffrn_reflns_number 24390
_diffrn_reflns_theta_full 28.31
_diffrn_reflns_theta_max 28.31
_diffrn_reflns_theta_min 1.47
_diffrn_standards_decay_% <1
_exptl_absorpt_coefficient_mu 9.713
_exptl_absorpt_correction_T_max 0.379
_exptl_absorpt_correction_T_min 0.248
_exptl_absorpt_correction_type multi-scan
_exptl_absorpt_process_details '(SADABS, Bruker, 1997)'
_exptl_crystal_colour orange
_exptl_crystal_density_diffrn 2.104
_exptl_crystal_density_method 'not measured'
_exptl_crystal_description block
_exptl_crystal_F_000 1364
_exptl_crystal_size_max 0.30
_exptl_crystal_size_mid 0.12
_exptl_crystal_size_min 0.10
_refine_diff_density_max 1.658
_refine_diff_density_min -1.112
_refine_diff_density_rms 0.137
_refine_ls_extinction_method none
_refine_ls_goodness_of_fit_ref 1.027
_refine_ls_hydrogen_treatment constr
_refine_ls_matrix_type full
_refine_ls_number_parameters 532
_refine_ls_number_reflns 11266
_refine_ls_number_restraints 0
_refine_ls_restrained_S_all 1.027
_refine_ls_R_factor_all 0.0410
_refine_ls_R_factor_gt 0.0321
_refine_ls_shift/su_max 0.002
_refine_ls_shift/su_mean 0.000
_refine_ls_structure_factor_coef Fsqd
_refine_ls_weighting_details 'calc w=1/[\s^2^(Fo^2^)+(0.0315P)^2^+0.9069P] where P=(Fo^2^+2Fc^2^)/3'
_refine_ls_weighting_scheme calc
_refine_ls_wR_factor_gt 0.0694
_refine_ls_wR_factor_ref 0.0728
_reflns_number_gt 9535
_reflns_number_total 11266
_reflns_threshold_expression >2sigma(I)
_cod_data_source_file ic051077xsi20050630_094020.cif
_cod_data_source_block Re2Ge2Pt1
_cod_depositor_comments
;
The following automatic conversions were performed:
'_symmetry_cell_setting' value 'Triclinic' changed to 'triclinic'
according to '/home/saulius/struct/CIF-dictionaries/cif_core.dic'
dictionary named 'cif_core.dic' version 2.4.1 from
2010-06-29.

'_exptl_absorpt_correction_type' value 'Multi-Scan' changed
to 'multi-scan' according to
'/home/saulius/struct/CIF-dictionaries/cif_core.dic' dictionary named
'cif_core.dic' version 2.4.1 from 2010-06-29.

Automatic conversion script
Id: cif_fix_enum 1527 2010-12-29 10:47:43Z saulius 
;
_cod_original_cell_volume 2284.91(14)
_cod_database_code 4309553

loop_
_symmetry_equiv_pos_as_xyz
'x, y, z'
'-x, -y, -z'

loop_
_atom_site_label
_atom_site_type_symbol
_atom_site_fract_x
_atom_site_fract_y
_atom_site_fract_z
_atom_site_U_iso_or_equiv
_atom_site_adp_type
_atom_site_occupancy
_atom_site_symmetry_multiplicity
_atom_site_calc_flag
_atom_site_refinement_flags
_atom_site_disorder_assembly
_atom_site_disorder_group
Pt1 Pt 0.254649(18) 0.272890(14) 0.534562(14) 0.03686(6) Uani 1 1 d . . .
Re1 Re 0.062182(17) 0.291298(13) 0.368038(14) 0.03079(5) Uani 1 1 d . . .
Re2 Re 0.091713(18) 0.185436(13) 0.170835(14) 0.03367(5) Uani 1 1 d . . .
P1 P 0.38401(12) 0.30404(10) 0.70043(10) 0.0393(3) Uani 1 1 d . . .
Ge1 Ge 0.21267(5) 0.16866(3) 0.35005(4) 0.03211(11) Uani 1 1 d . . .
Ge2 Ge -0.06613(5) 0.29365(4) 0.19137(4) 0.03344(11) Uani 1 1 d . . .
O11 O -0.1334(4) 0.1124(3) 0.3296(3) 0.0606(11) Uani 1 1 d . . .
O12 O -0.1129(4) 0.4299(3) 0.4036(3) 0.0655(12) Uani 1 1 d . . .
O13 O 0.2664(4) 0.4692(3) 0.4186(3) 0.0642(12) Uani 1 1 d . . .
O14 O 0.0494(4) 0.3357(3) 0.5779(3) 0.0606(11) Uani 1 1 d . . .
O21 O 0.2743(5) 0.3690(3) 0.2022(4) 0.0821(15) Uani 1 1 d . . .
O22 O -0.1016(4) 0.0040(3) 0.1305(3) 0.0668(12) Uani 1 1 d . . .
O23 O 0.2704(4) 0.0558(3) 0.1205(4) 0.0750(14) Uani 1 1 d . . .
O24 O -0.0273(5) 0.1833(4) -0.0471(3) 0.0831(15) Uani 1 1 d . . .
C11 C -0.0609(5) 0.1770(4) 0.3429(4) 0.0411(12) Uani 1 1 d . . .
C12 C -0.0490(5) 0.3779(4) 0.3847(4) 0.0452(13) Uani 1 1 d . . .
C13 C 0.1918(5) 0.4041(4) 0.3988(4) 0.0425(12) Uani 1 1 d . . .
C14 C 0.0957(5) 0.3124(4) 0.5176(4) 0.0414(12) Uani 1 1 d . . .
C21 C 0.2095(6) 0.3023(4) 0.1938(4) 0.0498(14) Uani 1 1 d . . .
C22 C -0.0309(5) 0.0706(4) 0.1481(4) 0.0427(12) Uani 1 1 d . . .
C23 C 0.2048(5) 0.1040(4) 0.1423(4) 0.0477(13) Uani 1 1 d . . .
C24 C 0.0157(6) 0.1843(4) 0.0344(4) 0.0501(14) Uani 1 1 d . . .
C31 C 0.3907(5) 0.1938(4) 0.3788(4) 0.0384(11) Uani 1 1 d . . .
C32 C 0.4558(5) 0.1188(4) 0.3777(5) 0.0564(15) Uani 1 1 d . . .
H32 H 0.4145 0.0566 0.3647 0.068 Uiso 1 1 calc R . .
C33 C 0.5813(6) 0.1334(5) 0.3955(6) 0.072(2) Uani 1 1 d . . .
H33 H 0.6229 0.0819 0.3943 0.086 Uiso 1 1 calc R . .
C34 C 0.6418(6) 0.2241(5) 0.4145(5) 0.0663(18) Uani 1 1 d . . .
H34 H 0.7257 0.2349 0.4273 0.080 Uiso 1 1 calc R . .
C35 C 0.5801(6) 0.2999(5) 0.4148(5) 0.0569(15) Uani 1 1 d . . .
H35 H 0.6218 0.3616 0.4268 0.068 Uiso 1 1 calc R . .
C36 C 0.4560(5) 0.2845(4) 0.3974(4) 0.0473(13) Uani 1 1 d . . .
H36 H 0.4152 0.3365 0.3982 0.057 Uiso 1 1 calc R . .
C37 C 0.1721(4) 0.0386(3) 0.3596(4) 0.0351(11) Uani 1 1 d . . .
C38 C 0.1683(5) -0.0454(4) 0.2871(4) 0.0473(13) Uani 1 1 d . . .
H38 H 0.1832 -0.0410 0.2308 0.057 Uiso 1 1 calc R . .
C39 C 0.1424(5) -0.1356(4) 0.2981(5) 0.0522(14) Uani 1 1 d . . .
H39 H 0.1382 -0.1910 0.2482 0.063 Uiso 1 1 calc R . .
C40 C 0.1231(5) -0.1443(4) 0.3810(5) 0.0572(16) Uani 1 1 d . . .
H40 H 0.1102 -0.2048 0.3895 0.069 Uiso 1 1 calc R . .
C41 C 0.1228(6) -0.0627(5) 0.4513(5) 0.0640(18) Uani 1 1 d . . .
H41 H 0.1052 -0.0680 0.5064 0.077 Uiso 1 1 calc R . .
C42 C 0.1484(5) 0.0277(4) 0.4411(4) 0.0507(14) Uani 1 1 d . . .
H42 H 0.1497 0.0825 0.4905 0.061 Uiso 1 1 calc R . .
C43 C -0.0599(5) 0.4138(3) 0.1560(4) 0.0378(11) Uani 1 1 d . . .
C44 C 0.0179(6) 0.4986(4) 0.2186(5) 0.0591(17) Uani 1 1 d . . .
H44 H 0.0694 0.5007 0.2821 0.071 Uiso 1 1 calc R . .
C45 C 0.0213(7) 0.5813(5) 0.1893(6) 0.073(2) Uani 1 1 d . . .
H45 H 0.0757 0.6378 0.2328 0.087 Uiso 1 1 calc R . .
C46 C -0.0543(6) 0.5804(5) 0.0974(5) 0.0638(18) Uani 1 1 d . . .
H46 H -0.0523 0.6360 0.0779 0.077 Uiso 1 1 calc R . .
C47 C -0.1330(6) 0.4968(5) 0.0342(5) 0.0648(18) Uani 1 1 d . . .
H47 H -0.1845 0.4953 -0.0290 0.078 Uiso 1 1 calc R . .
C48 C -0.1367(6) 0.4146(4) 0.0635(4) 0.0556(15) Uani 1 1 d . . .
H48 H -0.1921 0.3587 0.0200 0.067 Uiso 1 1 calc R . .
C49 C -0.2409(5) 0.2295(4) 0.1327(4) 0.0406(12) Uani 1 1 d . . .
C50 C -0.2888(5) 0.1615(4) 0.0385(4) 0.0512(14) Uani 1 1 d . . .
H50 H -0.2380 0.1461 0.0026 0.061 Uiso 1 1 calc R . .
C51 C -0.4106(6) 0.1165(4) -0.0023(5) 0.0615(17) Uani 1 1 d . . .
H51 H -0.4417 0.0720 -0.0659 0.074 Uiso 1 1 calc R . .
C52 C -0.4855(6) 0.1372(5) 0.0502(5) 0.0633(18) Uani 1 1 d . . .
H52 H -0.5674 0.1062 0.0229 0.076 Uiso 1 1 calc R . .
C53 C -0.4401(6) 0.2033(5) 0.1430(5) 0.0680(18) Uani 1 1 d . . .
H53 H -0.4913 0.2179 0.1787 0.082 Uiso 1 1 calc R . .
C54 C -0.3183(6) 0.2487(5) 0.1840(5) 0.0583(16) Uani 1 1 d . . .
H54 H -0.2882 0.2932 0.2476 0.070 Uiso 1 1 calc R . .
C55 C 0.5355(6) 0.2668(5) 0.7048(4) 0.0614(17) Uani 1 1 d . . .
C56 C 0.6062(6) 0.3352(6) 0.6701(5) 0.084(2) Uani 1 1 d . . .
H56A H 0.6765 0.3102 0.6623 0.127 Uiso 1 1 calc R . .
H56B H 0.6327 0.3981 0.7189 0.127 Uiso 1 1 calc R . .
H56C H 0.5535 0.3402 0.6074 0.127 Uiso 1 1 calc R . .
C57 C 0.5100(7) 0.1656(6) 0.6307(5) 0.086(3) Uani 1 1 d . . .
H57A H 0.4406 0.1598 0.5717 0.129 Uiso 1 1 calc R . .
H57B H 0.4928 0.1179 0.6607 0.129 Uiso 1 1 calc R . .
H57C H 0.5808 0.1556 0.6133 0.129 Uiso 1 1 calc R . .
C58 C 0.6215(6) 0.2646(6) 0.8078(5) 0.078(2) Uani 1 1 d . . .
H58A H 0.5869 0.2126 0.8248 0.117 Uiso 1 1 calc R . .
H58B H 0.6307 0.3249 0.8572 0.117 Uiso 1 1 calc R . .
H58C H 0.7004 0.2551 0.8053 0.117 Uiso 1 1 calc R . .
C59 C 0.3172(6) 0.2373(4) 0.7717(4) 0.0518(14) Uani 1 1 d . . .
C60 C 0.3287(7) 0.1307(5) 0.7439(5) 0.081(2) Uani 1 1 d . . .
H60A H 0.2787 0.0955 0.7681 0.121 Uiso 1 1 calc R . .
H60B H 0.4129 0.1253 0.7736 0.121 Uiso 1 1 calc R . .
H60C H 0.3016 0.1044 0.6727 0.121 Uiso 1 1 calc R . .
C61 C 0.3778(6) 0.2809(5) 0.8869(5) 0.0700(19) Uani 1 1 d . . .
H61A H 0.3672 0.3468 0.9065 0.105 Uiso 1 1 calc R . .
H61B H 0.4639 0.2787 0.9079 0.105 Uiso 1 1 calc R . .
H61C H 0.3398 0.2440 0.9177 0.105 Uiso 1 1 calc R . .
C62 C 0.1801(5) 0.2369(5) 0.7391(5) 0.0651(18) Uani 1 1 d . . .
H62A H 0.1418 0.2066 0.6683 0.098 Uiso 1 1 calc R . .
H62B H 0.1667 0.3023 0.7555 0.098 Uiso 1 1 calc R . .
H62C H 0.1452 0.2017 0.7729 0.098 Uiso 1 1 calc R . .
C63 C 0.4117(5) 0.4407(4) 0.7636(4) 0.0481(13) Uani 1 1 d . . .
C64 C 0.5254(6) 0.4807(5) 0.8596(4) 0.0686(19) Uani 1 1 d . . .
H64A H 0.5977 0.4703 0.8449 0.103 Uiso 1 1 calc R . .
H64B H 0.5197 0.4482 0.9067 0.103 Uiso 1 1 calc R . .
H64C H 0.5300 0.5488 0.8875 0.103 Uiso 1 1 calc R . .
C65 C 0.2998(6) 0.4680(5) 0.7867(5) 0.0651(18) Uani 1 1 d . . .
H65A H 0.3087 0.5372 0.8081 0.098 Uiso 1 1 calc R . .
H65B H 0.2932 0.4431 0.8388 0.098 Uiso 1 1 calc R . .
H65C H 0.2271 0.4410 0.7279 0.098 Uiso 1 1 calc R . .
C66 C 0.4226(6) 0.4931(5) 0.6899(5) 0.0673(19) Uani 1 1 d . . .
H66A H 0.3481 0.4736 0.6320 0.101 Uiso 1 1 calc R . .
H66B H 0.4903 0.4770 0.6704 0.101 Uiso 1 1 calc R . .
H66C H 0.4362 0.5617 0.7209 0.101 Uiso 1 1 calc R . .

loop_
_atom_site_aniso_label
_atom_site_aniso_U_11
_atom_site_aniso_U_22
_atom_site_aniso_U_33
_atom_site_aniso_U_23
_atom_site_aniso_U_13
_atom_site_aniso_U_12
Pt1 0.03679(11) 0.03920(11) 0.02756(10) 0.00672(8) 0.00502(8) 0.00974(8)
Re1 0.03338(10) 0.02996(10) 0.02441(9) 0.00637(7) 0.00582(8) 0.00790(7)
Re2 0.03889(11) 0.03250(10) 0.02702(10) 0.00676(8) 0.01069(8) 0.00639(8)
P1 0.0354(7) 0.0464(7) 0.0287(7) 0.0081(6) 0.0046(5) 0.0098(6)
Ge1 0.0339(3) 0.0295(2) 0.0310(3) 0.0081(2) 0.0100(2) 0.0076(2)
Ge2 0.0359(3) 0.0308(2) 0.0269(3) 0.0075(2) 0.0045(2) 0.0052(2)
O11 0.056(3) 0.060(3) 0.068(3) 0.026(2) 0.023(2) -0.002(2)
O12 0.063(3) 0.060(3) 0.063(3) 0.005(2) 0.015(2) 0.034(2)
O13 0.065(3) 0.045(2) 0.065(3) 0.015(2) 0.008(2) -0.010(2)
O14 0.061(3) 0.091(3) 0.039(2) 0.024(2) 0.022(2) 0.035(2)
O21 0.083(4) 0.071(3) 0.090(4) 0.027(3) 0.035(3) -0.019(3)
O22 0.067(3) 0.048(2) 0.071(3) 0.012(2) 0.017(2) -0.008(2)
O23 0.083(3) 0.082(3) 0.077(3) 0.020(3) 0.048(3) 0.043(3)
O24 0.108(4) 0.099(4) 0.035(2) 0.023(3) 0.015(3) 0.026(3)
C11 0.043(3) 0.046(3) 0.040(3) 0.018(2) 0.017(2) 0.014(2)
C12 0.044(3) 0.052(3) 0.029(3) 0.008(2) 0.003(2) 0.017(3)
C13 0.048(3) 0.034(3) 0.037(3) 0.008(2) 0.006(2) 0.010(2)
C14 0.044(3) 0.045(3) 0.033(3) 0.015(2) 0.007(2) 0.019(2)
C21 0.057(4) 0.050(3) 0.042(3) 0.012(3) 0.020(3) 0.004(3)
C22 0.048(3) 0.039(3) 0.036(3) 0.008(2) 0.011(2) 0.008(2)
C23 0.055(4) 0.045(3) 0.041(3) 0.007(3) 0.021(3) 0.012(3)
C24 0.062(4) 0.048(3) 0.037(3) 0.012(3) 0.016(3) 0.011(3)
C31 0.037(3) 0.041(3) 0.033(3) 0.009(2) 0.010(2) 0.008(2)
C32 0.049(4) 0.046(3) 0.073(4) 0.015(3) 0.022(3) 0.009(3)
C33 0.056(4) 0.069(5) 0.095(6) 0.022(4) 0.031(4) 0.027(3)
C34 0.037(3) 0.091(5) 0.069(5) 0.019(4) 0.020(3) 0.012(3)
C35 0.051(4) 0.062(4) 0.053(4) 0.018(3) 0.016(3) -0.004(3)
C36 0.042(3) 0.049(3) 0.049(3) 0.016(3) 0.014(3) 0.006(2)
C37 0.030(2) 0.032(2) 0.039(3) 0.013(2) 0.006(2) 0.0043(19)
C38 0.058(4) 0.039(3) 0.046(3) 0.010(2) 0.023(3) 0.013(2)
C39 0.062(4) 0.033(3) 0.060(4) 0.008(3) 0.024(3) 0.012(3)
C40 0.054(4) 0.045(3) 0.077(5) 0.031(3) 0.020(3) 0.009(3)
C41 0.084(5) 0.062(4) 0.058(4) 0.030(3) 0.032(4) 0.005(3)
C42 0.062(4) 0.045(3) 0.043(3) 0.009(3) 0.020(3) 0.004(3)
C43 0.042(3) 0.037(3) 0.033(3) 0.012(2) 0.011(2) 0.010(2)
C44 0.060(4) 0.041(3) 0.060(4) 0.021(3) -0.003(3) 0.005(3)
C45 0.069(5) 0.043(3) 0.095(6) 0.024(4) 0.017(4) 0.002(3)
C46 0.072(5) 0.052(4) 0.085(5) 0.042(4) 0.033(4) 0.019(3)
C47 0.070(4) 0.073(4) 0.059(4) 0.041(4) 0.016(3) 0.015(4)
C48 0.059(4) 0.054(3) 0.047(3) 0.023(3) 0.006(3) 0.004(3)
C49 0.038(3) 0.038(3) 0.044(3) 0.017(2) 0.010(2) 0.005(2)
C50 0.047(3) 0.049(3) 0.041(3) 0.004(3) 0.005(3) 0.004(3)
C51 0.058(4) 0.051(4) 0.050(4) 0.008(3) -0.004(3) -0.004(3)
C52 0.043(3) 0.062(4) 0.075(5) 0.027(4) 0.007(3) -0.004(3)
C53 0.053(4) 0.080(5) 0.064(4) 0.011(4) 0.023(3) 0.001(3)
C54 0.049(4) 0.064(4) 0.045(3) -0.003(3) 0.015(3) -0.002(3)
C55 0.048(4) 0.095(5) 0.039(3) 0.022(3) 0.007(3) 0.037(3)
C56 0.051(4) 0.155(8) 0.053(4) 0.034(5) 0.024(3) 0.029(5)
C57 0.082(5) 0.107(6) 0.055(4) 0.008(4) 0.009(4) 0.060(5)
C58 0.055(4) 0.126(6) 0.050(4) 0.029(4) 0.005(3) 0.045(4)
C59 0.056(4) 0.057(4) 0.041(3) 0.024(3) 0.008(3) 0.010(3)
C60 0.099(6) 0.061(4) 0.067(5) 0.029(4) 0.005(4) 0.007(4)
C61 0.068(5) 0.096(5) 0.049(4) 0.035(4) 0.015(3) 0.017(4)
C62 0.051(4) 0.082(5) 0.068(4) 0.040(4) 0.018(3) 0.003(3)
C63 0.052(3) 0.047(3) 0.032(3) 0.004(2) 0.008(3) -0.001(3)
C64 0.068(4) 0.066(4) 0.041(4) -0.001(3) 0.001(3) -0.012(3)
C65 0.074(5) 0.054(4) 0.062(4) 0.006(3) 0.025(4) 0.020(3)
C66 0.080(5) 0.057(4) 0.049(4) 0.010(3) 0.014(3) -0.009(3)

loop_
_atom_type_symbol
_atom_type_description
_atom_type_scat_dispersion_real
_atom_type_scat_dispersion_imag
_atom_type_scat_source
C C 0.0033 0.0016 'International Tables Vol C Tables 4.2.6.8 and 6.1.1.4'
H H 0.0000 0.0000 'International Tables Vol C Tables 4.2.6.8 and 6.1.1.4'
O O 0.0106 0.0060 'International Tables Vol C Tables 4.2.6.8 and 6.1.1.4'
P P 0.1023 0.0942 'International Tables Vol C Tables 4.2.6.8 and 6.1.1.4'
Ge Ge 0.1547 1.8001 'International Tables Vol C Tables 4.2.6.8 and 6.1.1.4'
Re Re -1.0185 7.2310 'International Tables Vol C Tables 4.2.6.8 and 6.1.1.4'
Pt Pt -1.7033 8.3905 'International Tables Vol C Tables 4.2.6.8 and 6.1.1.4'

loop_
_geom_angle_atom_site_label_1
_geom_angle_atom_site_label_2
_geom_angle_atom_site_label_3
_geom_angle
_geom_angle_site_symmetry_1
_geom_angle_site_symmetry_3
_geom_angle_publ_flag
C14 Pt1 P1 114.40(16) . . ?
C14 Pt1 Ge1 100.14(15) . . ?
P1 Pt1 Ge1 143.61(4) . . ?
C14 Pt1 Re1 46.63(15) . . ?
P1 Pt1 Re1 158.76(3) . . ?
Ge1 Pt1 Re1 57.596(12) . . ?
C12 Re1 C11 92.2(2) . . ?
C12 Re1 C13 89.5(2) . . ?
C11 Re1 C13 177.1(2) . . ?
C12 Re1 C14 81.3(2) . . ?
C11 Re1 C14 85.9(2) . . ?
C13 Re1 C14 92.0(2) . . ?
C12 Re1 Ge2 74.00(15) . . ?
C11 Re1 Ge2 86.46(15) . . ?
C13 Re1 Ge2 96.31(15) . . ?
C14 Re1 Ge2 153.77(14) . . ?
C12 Re1 Ge1 177.60(17) . . ?
C11 Re1 Ge1 86.13(15) . . ?
C13 Re1 Ge1 92.08(15) . . ?
C14 Re1 Ge1 96.87(14) . . ?
Ge2 Re1 Ge1 107.618(17) . . ?
C12 Re1 Pt1 121.47(15) . . ?
C11 Re1 Pt1 99.69(15) . . ?
C13 Re1 Pt1 77.37(15) . . ?
C14 Re1 Pt1 43.48(14) . . ?
Ge2 Re1 Pt1 162.714(15) . . ?
Ge1 Re1 Pt1 57.203(12) . . ?
C12 Re1 Re2 127.03(15) . . ?
C11 Re1 Re2 87.74(15) . . ?
C13 Re1 Re2 93.14(15) . . ?
C14 Re1 Re2 151.27(14) . . ?
Ge2 Re1 Re2 53.111(13) . . ?
Ge1 Re1 Re2 54.713(12) . . ?
Pt1 Re1 Re2 110.643(8) . . ?
C24 Re2 C23 93.8(2) . . ?
C24 Re2 C21 88.4(2) . . ?
C23 Re2 C21 90.7(2) . . ?
C24 Re2 C22 91.2(2) . . ?
C23 Re2 C22 91.2(2) . . ?
C21 Re2 C22 178.1(2) . . ?
C24 Re2 Ge2 80.76(18) . . ?
C23 Re2 Ge2 174.55(17) . . ?
C21 Re2 Ge2 88.84(17) . . ?
C22 Re2 Ge2 89.26(15) . . ?
C24 Re2 Ge1 172.18(17) . . ?
C23 Re2 Ge1 78.46(17) . . ?
C21 Re2 Ge1 92.81(17) . . ?
C22 Re2 Ge1 87.80(15) . . ?
Ge2 Re2 Ge1 106.979(16) . . ?
C24 Re2 Re1 133.76(17) . . ?
C23 Re2 Re1 132.26(17) . . ?
C21 Re2 Re1 87.39(16) . . ?
C22 Re2 Re1 91.50(15) . . ?
Ge2 Re2 Re1 53.137(12) . . ?
Ge1 Re2 Re1 54.045(12) . . ?
C55 P1 C59 108.2(3) . . ?
C55 P1 C63 109.2(3) . . ?
C59 P1 C63 109.3(3) . . ?
C55 P1 Pt1 109.47(19) . . ?
C59 P1 Pt1 113.26(19) . . ?
C63 P1 Pt1 107.28(18) . . ?
C37 Ge1 C31 106.7(2) . . ?
C37 Ge1 Pt1 99.68(15) . . ?
C31 Ge1 Pt1 89.15(14) . . ?
C37 Ge1 Re1 119.06(14) . . ?
C31 Ge1 Re1 129.96(15) . . ?
Pt1 Ge1 Re1 65.201(13) . . ?
C37 Ge1 Re2 113.19(14) . . ?
C31 Ge1 Re2 109.43(15) . . ?
Pt1 Ge1 Re2 134.33(2) . . ?
Re1 Ge1 Re2 71.242(14) . . ?
C43 Ge2 C49 106.2(2) . . ?
C43 Ge2 Re2 119.39(15) . . ?
C49 Ge2 Re2 116.73(15) . . ?
C43 Ge2 Re1 120.58(15) . . ?
C49 Ge2 Re1 118.00(15) . . ?
Re2 Ge2 Re1 73.752(15) . . ?
O11 C11 Re1 178.4(5) . . ?
O12 C12 Re1 173.8(5) . . ?
O13 C13 Re1 178.5(5) . . ?
O14 C14 Pt1 128.9(4) . . ?
O14 C14 Re1 141.2(4) . . ?
Pt1 C14 Re1 89.9(2) . . ?
O21 C21 Re2 176.6(6) . . ?
O22 C22 Re2 176.8(5) . . ?
O23 C23 Re2 176.6(5) . . ?
O24 C24 Re2 178.6(6) . . ?
C36 C31 C32 116.7(5) . . ?
C36 C31 Ge1 122.8(4) . . ?
C32 C31 Ge1 120.5(4) . . ?
C31 C32 C33 122.2(6) . . ?
C31 C32 H32 118.9 . . ?
C33 C32 H32 118.9 . . ?
C34 C33 C32 119.0(6) . . ?
C34 C33 H33 120.5 . . ?
C32 C33 H33 120.5 . . ?
C33 C34 C35 120.4(6) . . ?
C33 C34 H34 119.8 . . ?
C35 C34 H34 119.8 . . ?
C34 C35 C36 120.0(6) . . ?
C34 C35 H35 120.0 . . ?
C36 C35 H35 120.0 . . ?
C35 C36 C31 121.7(5) . . ?
C35 C36 H36 119.1 . . ?
C31 C36 H36 119.1 . . ?
C42 C37 C38 117.2(5) . . ?
C42 C37 Ge1 120.2(4) . . ?
C38 C37 Ge1 122.6(4) . . ?
C39 C38 C37 120.7(5) . . ?
C39 C38 H38 119.7 . . ?
C37 C38 H38 119.7 . . ?
C40 C39 C38 121.0(5) . . ?
C40 C39 H39 119.5 . . ?
C38 C39 H39 119.5 . . ?
C39 C40 C41 119.0(5) . . ?
C39 C40 H40 120.5 . . ?
C41 C40 H40 120.5 . . ?
C40 C41 C42 120.4(6) . . ?
C40 C41 H41 119.8 . . ?
C42 C41 H41 119.8 . . ?
C37 C42 C41 121.7(5) . . ?
C37 C42 H42 119.2 . . ?
C41 C42 H42 119.2 . . ?
C44 C43 C48 117.3(5) . . ?
C44 C43 Ge2 123.4(4) . . ?
C48 C43 Ge2 119.3(4) . . ?
C43 C44 C45 121.3(6) . . ?
C43 C44 H44 119.3 . . ?
C45 C44 H44 119.3 . . ?
C46 C45 C44 120.4(6) . . ?
C46 C45 H45 119.8 . . ?
C44 C45 H45 119.8 . . ?
C45 C46 C47 119.1(6) . . ?
C45 C46 H46 120.4 . . ?
C47 C46 H46 120.4 . . ?
C46 C47 C48 120.4(6) . . ?
C46 C47 H47 119.8 . . ?
C48 C47 H47 119.8 . . ?
C47 C48 C43 121.3(6) . . ?
C47 C48 H48 119.3 . . ?
C43 C48 H48 119.3 . . ?
C54 C49 C50 117.7(5) . . ?
C54 C49 Ge2 121.4(4) . . ?
C50 C49 Ge2 120.8(4) . . ?
C51 C50 C49 120.8(6) . . ?
C51 C50 H50 119.6 . . ?
C49 C50 H50 119.6 . . ?
C52 C51 C50 120.2(6) . . ?
C52 C51 H51 119.9 . . ?
C50 C51 H51 119.9 . . ?
C51 C52 C53 119.8(6) . . ?
C51 C52 H52 120.1 . . ?
C53 C52 H52 120.1 . . ?
C52 C53 C54 120.1(6) . . ?
C52 C53 H53 119.9 . . ?
C54 C53 H53 119.9 . . ?
C49 C54 C53 121.3(6) . . ?
C49 C54 H54 119.4 . . ?
C53 C54 H54 119.4 . . ?
C57 C55 C56 106.7(6) . . ?
C57 C55 C58 107.9(5) . . ?
C56 C55 C58 107.7(6) . . ?
C57 C55 P1 108.8(5) . . ?
C56 C55 P1 109.8(4) . . ?
C58 C55 P1 115.5(4) . . ?
C55 C56 H56A 109.5 . . ?
C55 C56 H56B 109.5 . . ?
H56A C56 H56B 109.5 . . ?
C55 C56 H56C 109.5 . . ?
H56A C56 H56C 109.5 . . ?
H56B C56 H56C 109.5 . . ?
C55 C57 H57A 109.5 . . ?
C55 C57 H57B 109.5 . . ?
H57A C57 H57B 109.5 . . ?
C55 C57 H57C 109.5 . . ?
H57A C57 H57C 109.5 . . ?
H57B C57 H57C 109.5 . . ?
C55 C58 H58A 109.5 . . ?
C55 C58 H58B 109.5 . . ?
H58A C58 H58B 109.5 . . ?
C55 C58 H58C 109.5 . . ?
H58A C58 H58C 109.5 . . ?
H58B C58 H58C 109.5 . . ?
C62 C59 C60 105.4(5) . . ?
C62 C59 C61 109.4(5) . . ?
C60 C59 C61 108.0(5) . . ?
C62 C59 P1 108.8(4) . . ?
C60 C59 P1 110.9(5) . . ?
C61 C59 P1 114.0(4) . . ?
C59 C60 H60A 109.5 . . ?
C59 C60 H60B 109.5 . . ?
H60A C60 H60B 109.5 . . ?
C59 C60 H60C 109.5 . . ?
H60A C60 H60C 109.5 . . ?
H60B C60 H60C 109.5 . . ?
C59 C61 H61A 109.5 . . ?
C59 C61 H61B 109.5 . . ?
H61A C61 H61B 109.5 . . ?
C59 C61 H61C 109.5 . . ?
H61A C61 H61C 109.5 . . ?
H61B C61 H61C 109.5 . . ?
C59 C62 H62A 109.5 . . ?
C59 C62 H62B 109.5 . . ?
H62A C62 H62B 109.5 . . ?
C59 C62 H62C 109.5 . . ?
H62A C62 H62C 109.5 . . ?
H62B C62 H62C 109.5 . . ?
C66 C63 C65 105.2(5) . . ?
C66 C63 C64 108.6(5) . . ?
C65 C63 C64 108.4(5) . . ?
C66 C63 P1 108.9(4) . . ?
C65 C63 P1 110.0(4) . . ?
C64 C63 P1 115.2(4) . . ?
C63 C64 H64A 109.5 . . ?
C63 C64 H64B 109.5 . . ?
H64A C64 H64B 109.5 . . ?
C63 C64 H64C 109.5 . . ?
H64A C64 H64C 109.5 . . ?
H64B C64 H64C 109.5 . . ?
C63 C65 H65A 109.5 . . ?
C63 C65 H65B 109.5 . . ?
H65A C65 H65B 109.5 . . ?
C63 C65 H65C 109.5 . . ?
H65A C65 H65C 109.5 . . ?
H65B C65 H65C 109.5 . . ?
C63 C66 H66A 109.5 . . ?
C63 C66 H66B 109.5 . . ?
H66A C66 H66B 109.5 . . ?
C63 C66 H66C 109.5 . . ?
H66A C66 H66C 109.5 . . ?
H66B C66 H66C 109.5 . . ?

loop_
_geom_bond_atom_site_label_1
_geom_bond_atom_site_label_2
_geom_bond_distance
_geom_bond_site_symmetry_2
_geom_bond_publ_flag
Pt1 C14 1.956(5) . ?
Pt1 P1 2.3337(13) . ?
Pt1 Ge1 2.6324(5) . ?
Pt1 Re1 2.8428(3) . ?
Re1 C12 1.921(5) . ?
Re1 C11 1.978(6) . ?
Re1 C13 1.987(6) . ?
Re1 C14 2.067(5) . ?
Re1 Ge2 2.5773(5) . ?
Re1 Ge1 2.6439(5) . ?
Re1 Re2 3.0927(3) . ?
Re2 C24 1.928(6) . ?
Re2 C23 1.932(6) . ?
Re2 C21 1.978(6) . ?
Re2 C22 1.991(5) . ?
Re2 Ge2 2.5765(5) . ?
Re2 Ge1 2.6661(5) . ?
P1 C55 1.889(6) . ?
P1 C59 1.911(6) . ?
P1 C63 1.916(6) . ?
Ge1 C37 1.967(5) . ?
Ge1 C31 1.971(5) . ?
Ge2 C43 1.957(5) . ?
Ge2 C49 1.978(5) . ?
O11 C11 1.142(6) . ?
O12 C12 1.159(6) . ?
O13 C13 1.139(6) . ?
O14 C14 1.189(6) . ?
O21 C21 1.135(6) . ?
O22 C22 1.134(6) . ?
O23 C23 1.154(6) . ?
O24 C24 1.148(6) . ?
C31 C36 1.381(7) . ?
C31 C32 1.386(7) . ?
C32 C33 1.395(8) . ?
C32 H32 0.9300 . ?
C33 C34 1.358(9) . ?
C33 H33 0.9300 . ?
C34 C35 1.371(9) . ?
C34 H34 0.9300 . ?
C35 C36 1.381(8) . ?
C35 H35 0.9300 . ?
C36 H36 0.9300 . ?
C37 C42 1.377(7) . ?
C37 C38 1.394(7) . ?
C38 C39 1.386(7) . ?
C38 H38 0.9300 . ?
C39 C40 1.363(8) . ?
C39 H39 0.9300 . ?
C40 C41 1.367(9) . ?
C40 H40 0.9300 . ?
C41 C42 1.386(8) . ?
C41 H41 0.9300 . ?
C42 H42 0.9300 . ?
C43 C44 1.370(7) . ?
C43 C48 1.380(7) . ?
C44 C45 1.387(8) . ?
C44 H44 0.9300 . ?
C45 C46 1.360(9) . ?
C45 H45 0.9300 . ?
C46 C47 1.364(9) . ?
C46 H46 0.9300 . ?
C47 C48 1.379(8) . ?
C47 H47 0.9300 . ?
C48 H48 0.9300 . ?
C49 C54 1.372(8) . ?
C49 C50 1.389(7) . ?
C50 C51 1.380(8) . ?
C50 H50 0.9300 . ?
C51 C52 1.363(9) . ?
C51 H51 0.9300 . ?
C52 C53 1.363(9) . ?
C52 H52 0.9300 . ?
C53 C54 1.381(8) . ?
C53 H53 0.9300 . ?
C54 H54 0.9300 . ?
C55 C57 1.532(9) . ?
C55 C56 1.538(10) . ?
C55 C58 1.544(8) . ?
C56 H56A 0.9600 . ?
C56 H56B 0.9600 . ?
C56 H56C 0.9600 . ?
C57 H57A 0.9600 . ?
C57 H57B 0.9600 . ?
C57 H57C 0.9600 . ?
C58 H58A 0.9600 . ?
C58 H58B 0.9600 . ?
C58 H58C 0.9600 . ?
C59 C62 1.519(8) . ?
C59 C60 1.530(9) . ?
C59 C61 1.553(8) . ?
C60 H60A 0.9600 . ?
C60 H60B 0.9600 . ?
C60 H60C 0.9600 . ?
C61 H61A 0.9600 . ?
C61 H61B 0.9600 . ?
C61 H61C 0.9600 . ?
C62 H62A 0.9600 . ?
C62 H62B 0.9600 . ?
C62 H62C 0.9600 . ?
C63 C66 1.523(8) . ?
C63 C65 1.524(8) . ?
C63 C64 1.530(8) . ?
C64 H64A 0.9600 . ?
C64 H64B 0.9600 . ?
C64 H64C 0.9600 . ?
C65 H65A 0.9600 . ?
C65 H65B 0.9600 . ?
C65 H65C 0.9600 . ?
C66 H66A 0.9600 . ?
C66 H66B 0.9600 . ?
C66 H66C 0.9600 . ?
